data_2225200
loop_
_publ_author_name
'Narimani, Leila'
'Yamin, Bohari M.'

_publ_section_title
;
 Ethylenediaminium hemioxalate thiocyanate
;
_journal_coeditor_code CI5031
_journal_issue 3
_journal_name_full 'Acta Crystallographica Section E'
_journal_page_first o669
_journal_paper_doi 10.1107/S1600536810005994
_journal_volume 66
_journal_year 2010
_chemical_formula_iupac '2(C2 H10 N2 2+), C2 O4 2-, 2(N C S-)'
_chemical_formula_moiety '2(C2 H10 N2 2+), C2 O4 2-, 2(N C S-)'
_chemical_formula_sum 'C8 H20 N6 O4 S2'
_chemical_formula_weight 328.42
_chemical_name_systematic
;
Ethylenediaminium hemioxalate thiocyanate
;
_space_group_IT_number 2
_symmetry_cell_setting triclinic
_symmetry_space_group_name_Hall '-P 1'
_symmetry_space_group_name_H-M 'P -1'
_atom_sites_solution_hydrogens geom
_atom_sites_solution_primary direct
_atom_sites_solution_secondary difmap
_audit_creation_method SHELXL-97
_cell_angle_alpha 80.799(5)
_cell_angle_beta 81.179(5)
_cell_angle_gamma 74.452(5)
_cell_formula_units_Z 1
_cell_length_a 6.4044(19)
_cell_length_b 6.6199(19)
_cell_length_c 9.377(3)
_cell_measurement_reflns_used 3525
_cell_measurement_temperature 298(2)
_cell_measurement_theta_max 28.3
_cell_measurement_theta_min 2.2
_cell_volume 375.5(2)
_computing_cell_refinement 'SAINT (Siemens, 1996)'
_computing_data_collection 'SMART (Siemens, 1996)'
_computing_data_reduction 'SAINT (Siemens, 1996)'
_computing_molecular_graphics 'SHELXTL (Sheldrick, 2008)'
_computing_publication_material
;
SHELXTL (Sheldrick, 2008), PARST (Nardelli, 1995) and PLATON
(Spek,
2009)
;
_computing_structure_refinement 'SHELXTL (Sheldrick, 2008)'
_computing_structure_solution 'SHELXTL (Sheldrick, 2008)'
_diffrn_ambient_temperature 298(2)
_diffrn_detector_area_resol_mean 83.66
_diffrn_measured_fraction_theta_full 0.99
_diffrn_measured_fraction_theta_max 0.99
_diffrn_measurement_device_type
;
Bruker SMART APEX CCD area-detector diffractometer
;
_diffrn_measurement_method '\w scan'
_diffrn_radiation_monochromator graphite
_diffrn_radiation_source 'fine-focus sealed tube'
_diffrn_radiation_type MoK\a
_diffrn_radiation_wavelength 0.71073
_diffrn_reflns_av_R_equivalents 0.0166
_diffrn_reflns_av_sigmaI/netI 0.0169
_diffrn_reflns_limit_h_max 8
_diffrn_reflns_limit_h_min -8
_diffrn_reflns_limit_k_max 8
_diffrn_reflns_limit_k_min -8
_diffrn_reflns_limit_l_max 12
_diffrn_reflns_limit_l_min -12
_diffrn_reflns_number 5091
_diffrn_reflns_theta_full 28.3
_diffrn_reflns_theta_max 28.3
_diffrn_reflns_theta_min 2.2
_diffrn_standards_number 0
_exptl_absorpt_coefficient_mu 0.377
_exptl_absorpt_correction_T_max 0.879
_exptl_absorpt_correction_T_min 0.854
_exptl_absorpt_correction_type multi-scan
_exptl_absorpt_process_details '(SADABS; Sheldrick, 1996)'
_exptl_crystal_colour colourless
_exptl_crystal_density_diffrn 1.452
_exptl_crystal_density_method 'not measured'
_exptl_crystal_description Block
_exptl_crystal_F_000 174
_exptl_crystal_size_max 0.43
_exptl_crystal_size_mid 0.41
_exptl_crystal_size_min 0.35
_refine_diff_density_max 0.51
_refine_diff_density_min -0.52
_refine_ls_extinction_coef 0.41(2)
_refine_ls_extinction_expression Fc^*^=kFc[1+0.001xFc^2^\l^3^/sin(2\q)]^-1/4^
_refine_ls_extinction_method SHELXL97
_refine_ls_goodness_of_fit_ref 1.06
_refine_ls_hydrogen_treatment constr
_refine_ls_matrix_type full
_refine_ls_number_parameters 94
_refine_ls_number_reflns 1867
_refine_ls_number_restraints 0
_refine_ls_restrained_S_all 1.06
_refine_ls_R_factor_all 0.037
_refine_ls_R_factor_gt 0.034
_refine_ls_shift/su_max 0.001
_refine_ls_shift/su_max_lt 0.001
_refine_ls_shift/su_mean 0.001
_refine_ls_structure_factor_coef Fsqd
_refine_ls_weighting_details 'calc w=1/[\s^2^(Fo^2^)+(0.0453P)^2^+0.1426P] where P=(Fo^2^+2Fc^2^)/3'
_refine_ls_weighting_scheme calc
_refine_ls_wR_factor_gt 0.093
_refine_ls_wR_factor_ref 0.095
_reflns_number_gt 1718
_reflns_number_total 1867
_reflns_threshold_expression I>2\s(I)
_cod_data_source_file ci5031.cif
_cod_data_source_block I
_cod_depositor_comments
;
The following automatic conversions were performed:
'_symmetry_cell_setting' value 'Triclinic' changed to 'triclinic'
according to '/home/saulius/struct/CIF-dictionaries/cif_core.dic'
dictionary named 'cif_core.dic' version 2.4.1 from 2010-06-29.

Automatic conversion script
Id: cif_fix_enum 1527 2010-12-29 10:47:43Z saulius 

The following automatic conversions were performed:

'_symmetry_cell_setting' value 'Triclinic' changed to 'triclinic'
according to /home/saulius/struct/CIF-dictionaries/cif_core.dic
dictionary named 'cif_core.dic' version 2.4.1 from 2010-06-29.

Automatic conversion script
Id: cif_fix_values 1715 2011-07-08 13:25:40Z adriana 

2019-10-14
Z value and formula fixed to values more according to usual
chemical conventions.                 miguel
;
_cod_original_formula_sum 'C4 H10 N3 O2 S'
_cod_original_formula_weight 164.21
_cod_original_formula_moiety 'C2 H10 N2 2+, 0.5(C2 O4) 2-, N C S-'
_cod_original_formula_iupac 'C2 H10 N2 2+, 0.5C2 O4 2-, N C S-'
_cod_original_formula_units_Z 2
_cod_database_code 2225200
_cod_database_fobs_code 2225200

loop_
_symmetry_equiv_pos_as_xyz
'x, y, z'
'-x, -y, -z'

loop_
_atom_site_type_symbol
_atom_site_label
_atom_site_fract_x
_atom_site_fract_y
_atom_site_fract_z
_atom_site_U_iso_or_equiv
_atom_site_adp_type
_atom_site_calc_flag
_atom_site_refinement_flags
_atom_site_occupancy
_atom_site_disorder_assembly
_atom_site_disorder_group
O O1 0.23176(14) 0.09074(15) 0.45456(11) 0.0325(2) Uani d . 1 . .
O O2 0.41295(15) 0.23958(14) 0.57426(10) 0.0309(2) Uani d . 1 . .
C C1 0.39758(18) 0.09557(17) 0.50846(12) 0.0232(2) Uani d . 1 . .
S S1 0.76420(7) 0.30131(6) 0.20864(5) 0.04886(18) Uani d . 1 . .
N N1 0.7143(2) 0.7005(2) 0.04926(17) 0.0521(4) Uani d . 1 . .
C C2 0.7374(2) 0.5334(2) 0.11335(15) 0.0362(3) Uani d . 1 . .
N N2 0.2850(2) 0.94792(18) 0.17891(12) 0.0346(3) Uani d . 1 . .
H H2A 0.2477 1.0605 0.1135 0.041 Uiso calc R 1 . .
H H2B 0.4190 0.8736 0.1513 0.041 Uiso calc R 1 . .
H H2C 0.2819 0.9898 0.2650 0.041 Uiso calc R 1 . .
N N3 0.18949(17) 0.64628(17) 0.44290(12) 0.0287(2) Uani d . 1 . .
H H3A 0.2241 0.5223 0.4981 0.034 Uiso calc R 1 . .
H H3B 0.0574 0.7188 0.4760 0.034 Uiso calc R 1 . .
H H3C 0.2868 0.7191 0.4460 0.034 Uiso calc R 1 . .
C C3 0.1898(2) 0.6105(2) 0.29020(15) 0.0316(3) Uani d . 1 . .
H H3D 0.0877 0.5264 0.2881 0.038 Uiso calc R 1 . .
H H3E 0.3340 0.5311 0.2548 0.038 Uiso calc R 1 . .
C C4 0.1284(2) 0.8139(2) 0.19058(15) 0.0356(3) Uani d . 1 . .
H H4A 0.1213 0.7813 0.0945 0.043 Uiso calc R 1 . .
H H4B -0.0157 0.8932 0.2262 0.043 Uiso calc R 1 . .

loop_
_atom_site_aniso_label
_atom_site_aniso_U_11
_atom_site_aniso_U_22
_atom_site_aniso_U_33
_atom_site_aniso_U_12
_atom_site_aniso_U_13
_atom_site_aniso_U_23
O1 0.0227(4) 0.0324(5) 0.0425(5) -0.0015(3) -0.0087(4) -0.0100(4)
O2 0.0302(5) 0.0241(4) 0.0388(5) -0.0025(3) -0.0072(4) -0.0091(4)
C1 0.0220(5) 0.0207(5) 0.0251(5) -0.0035(4) -0.0018(4) -0.0013(4)
S1 0.0510(3) 0.0346(2) 0.0483(3) 0.00328(17) 0.00029(18) 0.00231(16)
N1 0.0485(8) 0.0464(8) 0.0511(8) -0.0062(6) -0.0010(6) 0.0098(6)
C2 0.0303(6) 0.0399(7) 0.0327(7) -0.0011(5) -0.0009(5) -0.0037(5)
N2 0.0409(6) 0.0288(5) 0.0300(5) -0.0051(5) -0.0044(4) 0.0023(4)
N3 0.0267(5) 0.0258(5) 0.0341(6) -0.0077(4) -0.0060(4) -0.0002(4)
C3 0.0323(6) 0.0261(6) 0.0353(7) -0.0050(5) -0.0018(5) -0.0067(5)
C4 0.0396(7) 0.0336(7) 0.0332(7) -0.0053(5) -0.0116(5) -0.0031(5)

loop_
_atom_type_symbol
_atom_type_description
_atom_type_scat_dispersion_real
_atom_type_scat_dispersion_imag
_atom_type_scat_source
C C 0.0033 0.0016 'International Tables Vol C Tables 4.2.6.8 and 6.1.1.4'
H H 0.0000 0.0000 'International Tables Vol C Tables 4.2.6.8 and 6.1.1.4'
N N 0.0061 0.0033 'International Tables Vol C Tables 4.2.6.8 and 6.1.1.4'
O O 0.0106 0.0060 'International Tables Vol C Tables 4.2.6.8 and 6.1.1.4'
S S 0.1246 0.1234 'International Tables Vol C Tables 4.2.6.8 and 6.1.1.4'

loop_
_geom_angle_atom_site_label_1
_geom_angle_atom_site_label_2
_geom_angle_atom_site_label_3
_geom_angle_site_symmetry_1
_geom_angle_site_symmetry_3
_geom_angle
_geom_angle_publ_flag
O2 C1 O1 . . 125.46(11) ?
O2 C1 C1 . 2_656 117.42(13) ?
O1 C1 C1 . 2_656 117.12(13) ?
N1 C2 S1 . . 177.95(14) ?
C4 N2 H2A . . 109.5 ?
C4 N2 H2B . . 109.5 ?
H2A N2 H2B . . 109.5 ?
C4 N2 H2C . . 109.5 ?
H2A N2 H2C . . 109.5 ?
H2B N2 H2C . . 109.5 ?
C3 N3 H3A . . 109.5 ?
C3 N3 H3B . . 109.5 ?
H3A N3 H3B . . 109.5 ?
C3 N3 H3C . . 109.5 ?
H3A N3 H3C . . 109.5 ?
H3B N3 H3C . . 109.5 ?
N3 C3 C4 . . 112.50(11) ?
N3 C3 H3D . . 109.1 ?
C4 C3 H3D . . 109.1 ?
N3 C3 H3E . . 109.1 ?
C4 C3 H3E . . 109.1 ?
H3D C3 H3E . . 107.8 ?
N2 C4 C3 . . 113.05(11) ?
N2 C4 H4A . . 109.0 ?
C3 C4 H4A . . 109.0 ?
N2 C4 H4B . . 109.0 ?
C3 C4 H4B . . 109.0 ?
H4A C4 H4B . . 107.8 ?

loop_
_geom_bond_atom_site_label_1
_geom_bond_atom_site_label_2
_geom_bond_site_symmetry_2
_geom_bond_distance
_geom_bond_publ_flag
O1 C1 . 1.2539(15) ?
O2 C1 . 1.2474(15) ?
C1 C1 2_656 1.568(2) ?
S1 C2 . 1.6295(16) ?
N1 C2 . 1.155(2) ?
N2 C4 . 1.4890(19) ?
N2 H2A . 0.89 ?
N2 H2B . 0.89 ?
N2 H2C . 0.89 ?
N3 C3 . 1.4879(18) ?
N3 H3A . 0.89 ?
N3 H3B . 0.89 ?
N3 H3C . 0.89 ?
C3 C4 . 1.5054(19) ?
C3 H3D . 0.97 ?
C3 H3E . 0.97 ?
C4 H4A . 0.97 ?
C4 H4B . 0.97 ?

loop_
_geom_hbond_atom_site_label_D
_geom_hbond_atom_site_label_H
_geom_hbond_atom_site_label_A
_geom_hbond_site_symmetry_D
_geom_hbond_site_symmetry_H
_geom_hbond_site_symmetry_A
_geom_hbond_distance_DH
_geom_hbond_distance_HA
_geom_hbond_distance_DA
_geom_hbond_angle_DHA
_geom_hbond_publ_flag
N2 H2B N1 . . 1_555 0.89 2.11 2.986(2) 169 yes
N3 H3A O2 . . 1_555 0.89 2.02 2.8685(17) 158 yes
C3 H3E S1 . . 1_555 0.97 2.77 3.7294(18) 169 yes
N2 H2A N1 . . 2_675 0.89 2.05 2.899(2) 159 yes
N2 H2C O1 . . 1_565 0.89 1.95 2.8337(18) 172 yes
N3 H3B O1 . . 2_566 0.89 2.02 2.9078(17) 174 yes
N3 H3C O1 . . 1_565 0.89 2.40 3.0465(18) 129 yes
N3 H3C O2 . . 2_666 0.89 1.99 2.8189(18) 154 yes
C4 H4B S1 . . 1_465 0.97 2.68 3.4495(18) 136 yes

loop_
_geom_torsion_atom_site_label_1
_geom_torsion_atom_site_label_2
_geom_torsion_atom_site_label_3
_geom_torsion_atom_site_label_4
_geom_torsion_site_symmetry_1
_geom_torsion_site_symmetry_2
_geom_torsion_site_symmetry_3
_geom_torsion_site_symmetry_4
_geom_torsion
_geom_torsion_publ_flag
N3 C3 C4 N2 . . . . 62.64(15) ?
